data_7115394
loop_
_publ_author_name
'Estela Haldon'
'Eleuterio Alvarez'
'M. Carmen Nicasio'
'Pedro J. Perez'

_publ_section_title
;
 1,2,3-Triazoles from carbonyl azides and alkynes: filling the gap
;
_journal_name_full Chem.Commun.
_journal_page_first 8978
_journal_paper_doi 10.1039/C4cc03614J
_journal_volume 50
_journal_year 2014
_chemical_formula_moiety 'C11 H12 N4 O2 S'
_chemical_formula_sum 'C11 H12 N4 O2 S'
_chemical_formula_weight 264.31
_chemical_name_systematic
;
  ?
;
_space_group_IT_number 14
_symmetry_cell_setting monoclinic
_symmetry_space_group_name_Hall '-P 2yn'
_symmetry_space_group_name_H-M 'P 1 21/n 1'
_atom_sites_solution_hydrogens geom
_atom_sites_solution_primary direct
_atom_sites_solution_secondary difmap
_audit_creation_method SHELXL-97
_cell_angle_alpha 90.00
_cell_angle_beta 93.808(2)
_cell_angle_gamma 90.00
_cell_formula_units_Z 4
_cell_length_a 5.2958(3)
_cell_length_b 11.8997(6)
_cell_length_c 18.8466(10)
_cell_measurement_reflns_used 8097
_cell_measurement_temperature 173(2)
_cell_measurement_theta_max 30.38
_cell_measurement_theta_min 2.03
_cell_volume 1185.06(11)
_computing_cell_refinement 'APEX2 Software Suite (Bruker, 2007)'
_computing_data_collection 'APEX2 Software Suite (Bruker, 2007)'
_computing_data_reduction 'APEX2 Software Suite (Bruker, 2007)'
_computing_molecular_graphics 'SHELXTL (Sheldrick, 2008)'
_computing_publication_material 'SHELXTL and publCIF (Westrip, 2010)'
_computing_structure_refinement 'SHELXL97 (Sheldrick, 2008)'
_computing_structure_solution 'SIR2002 (Burla et al., 2003)'
_diffrn_ambient_temperature 173(2)
_diffrn_detector_area_resol_mean 8.26
_diffrn_measured_fraction_theta_full 0.997
_diffrn_measured_fraction_theta_max 0.997
_diffrn_measurement_device_type
;
  Bruker-Nonius X8kappa APEX II CCD area detector'
;
_diffrn_measurement_method 'phi and omega scans with narrow frames'
_diffrn_radiation_monochromator graphite
_diffrn_radiation_source 'fine-focus sealed tube'
_diffrn_radiation_type MoK\a
_diffrn_radiation_wavelength 0.71073
_diffrn_reflns_av_R_equivalents 0.0210
_diffrn_reflns_av_sigmaI/netI 0.0097
_diffrn_reflns_limit_h_max 6
_diffrn_reflns_limit_h_min -5
_diffrn_reflns_limit_k_max 14
_diffrn_reflns_limit_k_min -14
_diffrn_reflns_limit_l_max 19
_diffrn_reflns_limit_l_min -22
_diffrn_reflns_number 19721
_diffrn_reflns_theta_full 25.25
_diffrn_reflns_theta_max 25.25
_diffrn_reflns_theta_min 2.76
_diffrn_standards_decay_% 0
_exptl_absorpt_coefficient_mu 0.273
_exptl_absorpt_correction_T_max 0.8966
_exptl_absorpt_correction_T_min 0.8715
_exptl_absorpt_correction_type multi-scan
_exptl_absorpt_process_details
;
program SADABS, Bruker (2001).
;
_exptl_crystal_colour colourless
_exptl_crystal_density_diffrn 1.481
_exptl_crystal_density_method 'not measured'
_exptl_crystal_description needle
_exptl_crystal_F_000 552
_exptl_crystal_size_max 0.50
_exptl_crystal_size_mid 0.45
_exptl_crystal_size_min 0.40
_refine_diff_density_max 0.444
_refine_diff_density_min -0.620
_refine_diff_density_rms 0.083
_refine_ls_extinction_method none
_refine_ls_goodness_of_fit_ref 1.045
_refine_ls_hydrogen_treatment constr
_refine_ls_matrix_type full
_refine_ls_number_parameters 163
_refine_ls_number_reflns 2145
_refine_ls_number_restraints 37
_refine_ls_restrained_S_all 1.036
_refine_ls_R_factor_all 0.0469
_refine_ls_R_factor_gt 0.0434
_refine_ls_shift/su_max 0.000
_refine_ls_shift/su_mean 0.000
_refine_ls_structure_factor_coef Fsqd
_refine_ls_weighting_details 'calc w=1/[\s^2^(Fo^2^)+(0.0686P)^2^+0.8170P] where P=(Fo^2^+2Fc^2^)/3'
_refine_ls_weighting_scheme calc
_refine_ls_wR_factor_gt 0.1159
_refine_ls_wR_factor_ref 0.1202
_reflns_number_gt 1999
_reflns_number_total 2145
_reflns_threshold_expression >2sigma(I)
_cod_data_source_file c4cc03614j2.cif
_cod_data_source_block 5
_cod_original_sg_symbol_H-M 'P 21/n'
_cod_database_code 7115394

loop_
_symmetry_equiv_pos_as_xyz
'x, y, z'
'-x+1/2, y+1/2, -z+1/2'
'-x, -y, -z'
'x-1/2, -y-1/2, z-1/2'

loop_
_atom_site_label
_atom_site_type_symbol
_atom_site_fract_x
_atom_site_fract_y
_atom_site_fract_z
_atom_site_U_iso_or_equiv
_atom_site_adp_type
_atom_site_occupancy
_atom_site_symmetry_multiplicity
_atom_site_calc_flag
_atom_site_refinement_flags
_atom_site_disorder_assembly
_atom_site_disorder_group
O1 O -0.2466(2) 0.12111(11) -0.01477(7) 0.0326(3) Uani 1 1 d . . .
O2 O 0.3236(3) 0.42415(12) 0.07003(8) 0.0462(4) Uani 1 1 d . . .
N1 N -0.1026(3) 0.06603(12) 0.09621(7) 0.0232(3) Uani 1 1 d . . .
N2 N 0.1136(3) 0.05727(12) 0.13980(8) 0.0282(3) Uani 1 1 d . . .
N3 N 0.1023(3) -0.03865(12) 0.17268(8) 0.0285(3) Uani 1 1 d . . .
N4 N -0.0355(3) 0.25036(12) 0.05528(7) 0.0269(3) Uani 1 1 d . . .
C1 C -0.1361(3) 0.14912(14) 0.04104(9) 0.0242(4) Uani 1 1 d . . .
C2 C -0.0015(4) 0.32763(15) -0.00415(10) 0.0311(4) Uani 1 1 d . . .
H2A H -0.1220 0.3911 -0.0027 0.037 Uiso 1 1 calc R . .
H2B H -0.0329 0.2879 -0.0500 0.037 Uiso 1 1 calc R . .
C3 C 0.2675(4) 0.37063(17) 0.00320(10) 0.0366(5) Uani 1 1 d . . .
H3A H 0.3855 0.3070 -0.0018 0.044 Uiso 1 1 calc R . .
H3B H 0.2936 0.4248 -0.0355 0.044 Uiso 1 1 calc R . .
C4 C 0.2942(4) 0.34702(17) 0.12692(10) 0.0407(5) Uani 1 1 d . . .
H4A H 0.3342 0.3854 0.1729 0.049 Uiso 1 1 calc R . .
H4B H 0.4146 0.2839 0.1233 0.049 Uiso 1 1 calc R . .
C5 C 0.0276(4) 0.30163(15) 0.12494(9) 0.0314(4) Uani 1 1 d . . .
H5A H 0.0139 0.2448 0.1629 0.038 Uiso 1 1 calc R . .
H5B H -0.0923 0.3633 0.1332 0.038 Uiso 1 1 calc R . .
C6 C -0.2476(3) -0.02715(14) 0.10142(9) 0.0239(4) Uani 1 1 d . . .
H6 H -0.4053 -0.0430 0.0764 0.029 Uiso 1 1 calc R . .
C7 C -0.1181(3) -0.09294(14) 0.15026(9) 0.0232(4) Uani 1 1 d . . .
C8 C -0.1790(3) -0.20543(14) 0.17553(8) 0.0238(4) Uani 1 1 d . B .
C9 C -0.0138(3) -0.27257(15) 0.21637(9) 0.0295(4) Uani 1 1 d . . .
H9 H 0.1506 -0.2502 0.2341 0.035 Uiso 1 1 calc R A 1
S1A S -0.14213(13) -0.39921(6) 0.23057(4) 0.0391(2) Uani 0.65 1 d PU B 1
C10A C -0.4061(2) -0.38503(11) 0.19043(6) 0.0501(3) Uani 0.65 1 d PU B 1
H10A H -0.5383 -0.4390 0.1860 0.060 Uiso 0.65 1 calc PR B 1
C10B C -0.14213(13) -0.39921(6) 0.23057(4) 0.0391(2) Uani 0.35 1 d PU B 2
H10B H -0.0725 -0.4620 0.2561 0.047 Uiso 0.35 1 calc PR B 2
S1B S -0.4061(2) -0.38503(11) 0.19043(6) 0.0501(3) Uani 0.35 1 d P B 2
C11 C -0.4094(4) -0.25942(15) 0.15764(10) 0.0306(4) Uani 1 1 d . . .
H11 H -0.5477 -0.2270 0.1302 0.037 Uiso 1 1 calc R B 1

loop_
_atom_site_aniso_label
_atom_site_aniso_U_11
_atom_site_aniso_U_22
_atom_site_aniso_U_33
_atom_site_aniso_U_23
_atom_site_aniso_U_13
_atom_site_aniso_U_12
O1 0.0344(7) 0.0328(7) 0.0296(7) 0.0007(5) -0.0061(5) -0.0085(5)
O2 0.0626(10) 0.0356(8) 0.0397(8) 0.0048(6) -0.0023(7) -0.0258(7)
N1 0.0221(7) 0.0213(7) 0.0257(7) -0.0008(5) -0.0019(5) -0.0034(5)
N2 0.0249(7) 0.0248(8) 0.0339(8) -0.0011(6) -0.0054(6) -0.0028(6)
N3 0.0272(7) 0.0245(7) 0.0332(8) -0.0007(6) -0.0040(6) -0.0026(6)
N4 0.0327(8) 0.0225(7) 0.0254(7) 0.0003(6) 0.0012(6) -0.0054(6)
C1 0.0204(8) 0.0255(9) 0.0267(8) 0.0002(7) 0.0019(6) -0.0021(6)
C2 0.0365(9) 0.0262(9) 0.0303(9) 0.0053(7) 0.0006(7) -0.0026(7)
C3 0.0423(11) 0.0328(10) 0.0351(10) 0.0054(8) 0.0045(8) -0.0095(8)
C4 0.0527(12) 0.0331(10) 0.0349(10) 0.0031(8) -0.0067(9) -0.0184(9)
C5 0.0443(11) 0.0234(9) 0.0267(9) -0.0036(7) 0.0031(7) -0.0053(7)
C6 0.0223(8) 0.0240(8) 0.0253(8) -0.0034(6) 0.0012(6) -0.0047(6)
C7 0.0233(8) 0.0235(8) 0.0229(8) -0.0045(6) 0.0018(6) -0.0019(6)
C8 0.0274(8) 0.0240(8) 0.0204(8) -0.0026(6) 0.0036(6) -0.0002(7)
C9 0.0304(9) 0.0293(9) 0.0290(9) 0.0011(7) 0.0023(7) -0.0005(7)
S1A 0.0449(4) 0.0343(4) 0.0387(4) 0.0102(3) 0.0071(3) 0.0093(3)
C10A 0.0457(6) 0.0563(7) 0.0485(6) -0.0074(5) 0.0056(5) -0.0189(5)
C10B 0.0449(4) 0.0343(4) 0.0387(4) 0.0102(3) 0.0071(3) 0.0093(3)
S1B 0.0457(6) 0.0563(7) 0.0485(6) -0.0074(5) 0.0056(5) -0.0189(5)
C11 0.0316(9) 0.0257(9) 0.0341(9) 0.0046(7) -0.0012(7) -0.0041(7)

loop_
_atom_type_symbol
_atom_type_description
_atom_type_scat_dispersion_real
_atom_type_scat_dispersion_imag
_atom_type_scat_source
C C 0.0033 0.0016 'International Tables Vol C Tables 4.2.6.8 and 6.1.1.4'
H H 0.0000 0.0000 'International Tables Vol C Tables 4.2.6.8 and 6.1.1.4'
N N 0.0061 0.0033 'International Tables Vol C Tables 4.2.6.8 and 6.1.1.4'
O O 0.0106 0.0060 'International Tables Vol C Tables 4.2.6.8 and 6.1.1.4'
S S 0.1246 0.1234 'International Tables Vol C Tables 4.2.6.8 and 6.1.1.4'

loop_
_geom_angle_atom_site_label_1
_geom_angle_atom_site_label_2
_geom_angle_atom_site_label_3
_geom_angle
C3 O2 C4 110.47(14)
C6 N1 N2 110.46(14)
C6 N1 C1 124.85(14)
N2 N1 C1 123.05(13)
N3 N2 N1 106.83(13)
N2 N3 C7 109.29(14)
C1 N4 C5 128.22(14)
C1 N4 C2 118.57(14)
C5 N4 C2 112.95(14)
O1 C1 N4 125.67(16)
O1 C1 N1 117.81(15)
N4 C1 N1 116.49(14)
N4 C2 C3 107.74(15)
N4 C2 H2A 110.2
C3 C2 H2A 110.2
N4 C2 H2B 110.2
C3 C2 H2B 110.2
H2A C2 H2B 108.5
O2 C3 C2 111.86(16)
O2 C3 H3A 109.2
C2 C3 H3A 109.2
O2 C3 H3B 109.2
C2 C3 H3B 109.2
H3A C3 H3B 107.9
O2 C4 C5 111.09(16)
O2 C4 H4A 109.4
C5 C4 H4A 109.4
O2 C4 H4B 109.4
C5 C4 H4B 109.4
H4A C4 H4B 108.0
N4 C5 C4 109.16(15)
N4 C5 H5A 109.8
C4 C5 H5A 109.8
N4 C5 H5B 109.8
C4 C5 H5B 109.8
H5A C5 H5B 108.3
N1 C6 C7 104.90(14)
N1 C6 H6 127.5
C7 C6 H6 127.5
C6 C7 N3 108.50(15)
C6 C7 C8 129.40(15)
N3 C7 C8 122.03(15)
C9 C8 C11 112.24(16)
C9 C8 C7 124.41(16)
C11 C8 C7 123.27(15)
C8 C9 S1A 111.06(14)
C8 C9 H9 124.5
S1A C9 H9 124.5
C10A S1A C9 100.67(8)
S1A C10A C11 105.85(9)
S1A C10A H10A 127.1
C11 C10A H10A 127.1
C8 C11 C10A 110.17(14)
C8 C11 H11 124.9
C10A C11 H11 124.9

loop_
_geom_bond_atom_site_label_1
_geom_bond_atom_site_label_2
_geom_bond_distance
O1 C1 1.216(2)
O2 C3 1.425(2)
O2 C4 1.428(2)
N1 C6 1.356(2)
N1 N2 1.3679(19)
N1 C1 1.437(2)
N2 N3 1.302(2)
N3 C7 1.375(2)
N4 C1 1.337(2)
N4 C5 1.466(2)
N4 C2 1.470(2)
C2 C3 1.511(3)
C2 H2A 0.9900
C2 H2B 0.9900
C3 H3A 0.9900
C3 H3B 0.9900
C4 C5 1.510(3)
C4 H4A 0.9900
C4 H4B 0.9900
C5 H5A 0.9900
C5 H5B 0.9900
C6 C7 1.359(2)
C6 H6 0.9500
C7 C8 1.464(2)
C8 C9 1.381(2)
C8 C11 1.400(2)
C9 S1A 1.6819(19)
C9 H9 0.9500
S1A C10A 1.5537(14)
C10A C11 1.617(2)
C10A H10A 0.9500
C11 H11 0.9500

loop_
_geom_torsion_atom_site_label_1
_geom_torsion_atom_site_label_2
_geom_torsion_atom_site_label_3
_geom_torsion_atom_site_label_4
_geom_torsion
C6 N1 N2 N3 -1.09(18)
C1 N1 N2 N3 -167.09(15)
N1 N2 N3 C7 0.66(18)
C5 N4 C1 O1 159.06(18)
C2 N4 C1 O1 -14.7(3)
C5 N4 C1 N1 -22.9(3)
C2 N4 C1 N1 163.33(14)
C6 N1 C1 O1 -22.5(2)
N2 N1 C1 O1 141.45(16)
C6 N1 C1 N4 159.33(16)
N2 N1 C1 N4 -36.7(2)
C1 N4 C2 C3 -130.05(17)
C5 N4 C2 C3 55.3(2)
C4 O2 C3 C2 60.5(2)
N4 C2 C3 O2 -57.2(2)
C3 O2 C4 C5 -59.2(2)
C1 N4 C5 C4 130.67(19)
C2 N4 C5 C4 -55.3(2)
O2 C4 C5 N4 56.0(2)
N2 N1 C6 C7 1.05(18)
C1 N1 C6 C7 166.75(15)
N1 C6 C7 N3 -0.63(18)
N1 C6 C7 C8 -177.64(16)
N2 N3 C7 C6 -0.02(19)
N2 N3 C7 C8 177.25(15)
C6 C7 C8 C9 168.52(17)
N3 C7 C8 C9 -8.1(3)
C6 C7 C8 C11 -8.1(3)
N3 C7 C8 C11 175.29(16)
C11 C8 C9 S1A 0.82(19)
C7 C8 C9 S1A -176.09(13)
C8 C9 S1A C10A -0.72(14)
C9 S1A C10A C11 0.36(11)
C9 C8 C11 C10A -0.6(2)
C7 C8 C11 C10A 176.39(13)
S1A C10A C11 C8 0.05(16)
